data_2240222
loop_
_publ_author_name
'Smith, Graham'

_publ_section_title
;
 Two-dimensional hydrogen-bonded polymers in the crystal structures of the
 ammonium salts of phenoxyacetic acid, (4-fluorophenoxy)acetic acid and
 (4-chloro-2-methylphenoxy)acetic acid
;
_journal_coeditor_code SU5018
_journal_issue 12
_journal_name_full 'Acta Crystallographica Section E'
_journal_page_first 528
_journal_page_last 532
_journal_paper_doi 10.1107/S160053681402488X
_journal_volume 70
_journal_year 2014
_chemical_formula_iupac 'N H4 +, C9 H8 Cl N O3 -, 0.5H2 O'
_chemical_formula_moiety 'H4 N +, C9 H8 Cl N O3 -, 0.5(H2 O)'
_chemical_formula_sum 'C9 H13 Cl N O3.5'
_chemical_formula_weight 226.65
_chemical_name_common 'ammonium (4-chloro-2-methylphenoxy)acetate hemihydrate'
_chemical_name_systematic
;
Ammonium (4-chloro-2-methylphenoxy)acetate hemihydrate
;
_space_group_IT_number 15
_symmetry_cell_setting monoclinic
_symmetry_space_group_name_Hall '-C 2yc'
_symmetry_space_group_name_H-M 'C 1 2/c 1'
_atom_sites_solution_hydrogens geom
_atom_sites_solution_primary direct
_atom_sites_solution_secondary difmap
_audit_creation_method SHELXL-97
_cell_angle_alpha 90.00
_cell_angle_beta 104.575(5)
_cell_angle_gamma 90.00
_cell_formula_units_Z 8
_cell_length_a 38.0396(9)
_cell_length_b 4.4560(8)
_cell_length_c 12.944(5)
_cell_measurement_reflns_used 1819
_cell_measurement_temperature 200.0(10)
_cell_measurement_theta_max 28.07
_cell_measurement_theta_min 4.38
_cell_volume 2123.5(9)
_computing_cell_refinement
;
CrysAlis PRO (Agilent, 2013)
;
_computing_data_collection
;
CrysAlis PRO (Agilent, 2013)
;
_computing_data_reduction
;
CrysAlis PRO (Agilent, 2013)
;
_computing_molecular_graphics
;
PLATON (Spek, 2009)
;
_computing_publication_material
;
PLATON (Spek, 2009)
;
_computing_structure_refinement
;
SHELXL97 (Sheldrick, 2008) within WinGX (Farrugia, 2012)
;
_computing_structure_solution
;
SHELXS97 (Sheldrick, 2008)
;
_diffrn_ambient_temperature 200.0(10)
_diffrn_detector_area_resol_mean 16.077
_diffrn_measured_fraction_theta_full 0.999
_diffrn_measured_fraction_theta_max 0.999
_diffrn_measurement_device_type 'Oxford Diffraction Gemini-S CCD-detector'
_diffrn_measurement_method '\w scans'
_diffrn_radiation_monochromator graphite
_diffrn_radiation_source 'Enhance (Mo) X-ray source'
_diffrn_radiation_type MoK\a
_diffrn_radiation_wavelength 0.71073
_diffrn_reflns_av_R_equivalents 0.0303
_diffrn_reflns_av_sigmaI/netI 0.0338
_diffrn_reflns_limit_h_max 46
_diffrn_reflns_limit_h_min -46
_diffrn_reflns_limit_k_max 5
_diffrn_reflns_limit_k_min -5
_diffrn_reflns_limit_l_max 15
_diffrn_reflns_limit_l_min -15
_diffrn_reflns_number 6215
_diffrn_reflns_theta_full 26.00
_diffrn_reflns_theta_max 26.00
_diffrn_reflns_theta_min 3.16
_diffrn_standards_number 0
_exptl_absorpt_coefficient_mu 0.348
_exptl_absorpt_correction_T_max 0.980
_exptl_absorpt_correction_T_min 0.913
_exptl_absorpt_correction_type multi-scan
_exptl_absorpt_process_details
;
(CrysAlis PRO; Agilent, 2013)
;
_exptl_crystal_colour colourless
_exptl_crystal_density_diffrn 1.418
_exptl_crystal_density_method 'not measured'
_exptl_crystal_description plate
_exptl_crystal_F_000 952
_exptl_crystal_size_max 0.35
_exptl_crystal_size_mid 0.35
_exptl_crystal_size_min 0.10
_refine_diff_density_max 0.324
_refine_diff_density_min -0.281
_refine_ls_extinction_method none
_refine_ls_goodness_of_fit_ref 1.032
_refine_ls_hydrogen_treatment constr
_refine_ls_matrix_type full
_refine_ls_number_parameters 132
_refine_ls_number_reflns 2087
_refine_ls_number_restraints 0
_refine_ls_restrained_S_all 1.032
_refine_ls_R_factor_all 0.0453
_refine_ls_R_factor_gt 0.0356
_refine_ls_shift/su_max 0.000
_refine_ls_shift/su_mean 0.000
_refine_ls_structure_factor_coef Fsqd
_refine_ls_weighting_details 'calc w=1/[\s^2^(Fo^2^)+(0.0409P)^2^+1.4504P] where P=(Fo^2^+2Fc^2^)/3'
_refine_ls_weighting_scheme calc
_refine_ls_wR_factor_gt 0.0861
_refine_ls_wR_factor_ref 0.0911
_reflns_number_gt 1771
_reflns_number_total 2087
_reflns_threshold_expression I>2\s(I)
_cod_data_source_file su5018sup1.cif
_cod_data_source_block III
_cod_original_sg_symbol_H-M 'C 2/c'
_cod_original_formula_sum 'C9 H13 Cl N O3.50'
_cod_database_code 2240222
_cod_database_fobs_code 2240222

loop_
_symmetry_equiv_pos_site_id
_symmetry_equiv_pos_as_xyz
1 x,y,z
2 -x,y,1/2-z
3 -x,-y,-z
4 x,-y,1/2+z
5 1/2+x,1/2+y,z
6 1/2-x,1/2+y,1/2-z
7 1/2-x,1/2-y,-z
8 1/2+x,1/2-y,1/2+z

loop_
_atom_site_aniso_label
_atom_site_aniso_U_11
_atom_site_aniso_U_22
_atom_site_aniso_U_33
_atom_site_aniso_U_12
_atom_site_aniso_U_13
_atom_site_aniso_U_23
Cl4 0.0264(3) 0.0466(3) 0.0378(3) -0.0121(2) 0.0064(2) -0.0044(2)
O11 0.0233(7) 0.0335(7) 0.0230(6) -0.0071(5) 0.0083(5) -0.0075(5)
O13 0.0293(7) 0.0279(6) 0.0355(7) -0.0036(6) 0.0155(6) -0.0015(6)
O14 0.0340(8) 0.0378(7) 0.0268(7) -0.0094(6) 0.0020(6) -0.0054(6)
C1 0.0215(9) 0.0222(8) 0.0224(9) -0.0010(7) 0.0037(7) 0.0028(7)
C2 0.0253(9) 0.0277(9) 0.0198(8) 0.0005(7) 0.0041(7) 0.0002(7)
C3 0.0278(10) 0.0287(9) 0.0223(9) -0.0021(8) 0.0027(8) -0.0023(8)
C4 0.0217(9) 0.0277(9) 0.0277(9) -0.0031(7) 0.0023(8) 0.0037(8)
C5 0.0230(10) 0.0332(10) 0.0282(9) 0.0003(8) 0.0099(8) 0.0017(8)
C6 0.0259(10) 0.0281(9) 0.0234(9) -0.0011(8) 0.0062(7) -0.0022(8)
C12 0.0244(9) 0.0276(9) 0.0208(8) -0.0026(7) 0.0059(7) -0.0033(7)
C13 0.0247(9) 0.0215(8) 0.0232(9) 0.0029(7) 0.0045(7) 0.0042(7)
C21 0.0331(11) 0.0520(12) 0.0278(10) -0.0083(10) 0.0114(9) -0.0126(9)
O1W 0.0421(13) 0.0259(10) 0.0667(15) 0.0000 0.0053(11) 0.0000
N1 0.0141(7) 0.0159(6) 0.0179(6) -0.0006(5) 0.0060(5) -0.0004(5)

loop_
_atom_site_type_symbol
_atom_site_label
_atom_site_fract_x
_atom_site_fract_y
_atom_site_fract_z
_atom_site_U_iso_or_equiv
_atom_site_thermal_displace_type
_atom_site_calc_flag
_atom_site_refinement_flags
_atom_site_occupancy
Cl Cl4 0.248180(10) 0.32330(12) 0.36021(4) 0.0372(2) Uani d . 1.000
O O11 0.39197(3) 0.8996(3) 0.46961(9) 0.0262(4) Uani d . 1.000
O O13 0.45425(3) 1.2161(3) 0.49906(10) 0.0296(4) Uani d . 1.000
O O14 0.44789(4) 1.4021(3) 0.65332(10) 0.0339(4) Uani d . 1.000
C C1 0.35808(5) 0.7686(4) 0.44981(13) 0.0224(5) Uani d . 1.000
C C2 0.34876(5) 0.5869(4) 0.35836(13) 0.0246(5) Uani d . 1.000
C C3 0.31491(5) 0.4496(4) 0.33324(14) 0.0269(5) Uani d . 1.000
C C4 0.29091(5) 0.4918(4) 0.39679(14) 0.0264(5) Uani d . 1.000
C C5 0.30027(5) 0.6675(4) 0.48684(14) 0.0275(6) Uani d . 1.000
C C6 0.33390(5) 0.8070(4) 0.51321(14) 0.0258(5) Uani d . 1.000
C C12 0.40205(5) 1.0812(4) 0.56298(14) 0.0242(5) Uani d . 1.000
C C13 0.43762(5) 1.2444(4) 0.57156(14) 0.0234(5) Uani d . 1.000
C C21 0.37517(5) 0.5430(5) 0.29002(15) 0.0370(6) Uani d . 1.000
O O1W 0.50000 1.8306(4) 0.75000 0.0464(7) Uani d S 1.000
N N1 0.46781(3) 0.7274(3) 0.37900(10) 0.0156(4) Uani d . 1.000
H H3 0.30820 0.32800 0.27310 0.0320 Uiso c R 1.000
H H5 0.28420 0.69260 0.52960 0.0330 Uiso c R 1.000
H H6 0.34030 0.92710 0.57380 0.0310 Uiso c R 1.000
H H121 0.40420 0.95550 0.62550 0.0290 Uiso c R 1.000
H H122 0.38300 1.22720 0.56190 0.0290 Uiso c R 1.000
H H211 0.39700 0.65450 0.31980 0.0550 Uiso c RP 0.500
H H212 0.36440 0.61300 0.21890 0.0550 Uiso c RP 0.500
H H213 0.38090 0.33380 0.28790 0.0550 Uiso c RP 0.500
H H214 0.36460 0.41300 0.23130 0.0550 Uiso c RP 0.500
H H215 0.39710 0.45450 0.33210 0.0550 Uiso c RP 0.500
H H216 0.38060 0.73370 0.26320 0.0550 Uiso c RP 0.500
H H11W 0.48390 1.71260 0.70860 0.0700 Uiso d R 1.000
H H11 0.49010 0.73870 0.39810 0.0190 Uiso d R 1.000
H H12 0.45970 0.71470 0.31450 0.0190 Uiso d R 1.000
H H13 0.46250 0.57360 0.40950 0.0190 Uiso d R 1.000
H H14 0.45930 0.86670 0.40680 0.0190 Uiso d R 1.000

loop_
_atom_type_symbol
_atom_type_description
_atom_type_scat_dispersion_real
_atom_type_scat_dispersion_imag
_atom_type_scat_source
C C 0.0033 0.0016 'International Tables Vol C Tables 4.2.6.8 and 6.1.1.4'
H H 0.0000 0.0000 'International Tables Vol C Tables 4.2.6.8 and 6.1.1.4'
Cl Cl 0.1484 0.1585 'International Tables Vol C Tables 4.2.6.8 and 6.1.1.4'
N N 0.0061 0.0033 'International Tables Vol C Tables 4.2.6.8 and 6.1.1.4'
O O 0.0106 0.0060 'International Tables Vol C Tables 4.2.6.8 and 6.1.1.4'

loop_
_geom_angle_atom_site_label_1
_geom_angle_atom_site_label_2
_geom_angle_atom_site_label_3
_geom_angle_site_symmetry_3
_geom_angle
_geom_angle_publ_flag
C1 O11 C12 . 115.95(13) no
H11W O1W H11W 2_656 107.00 no
H12 N1 H14 . 114.00 no
H13 N1 H14 . 104.00 no
H11 N1 H12 . 114.00 no
H11 N1 H13 . 105.00 no
H11 N1 H14 . 108.00 no
H12 N1 H13 . 111.00 no
O11 C1 C2 . 115.26(16) no
O11 C1 C6 . 124.41(15) no
C2 C1 C6 . 120.33(17) no
C1 C2 C21 . 120.32(17) no
C1 C2 C3 . 118.30(17) no
C3 C2 C21 . 121.37(16) no
C2 C3 C4 . 120.77(16) no
C3 C4 C5 . 120.76(18) no
Cl4 C4 C3 . 119.22(14) no
Cl4 C4 C5 . 120.01(15) no
C4 C5 C6 . 119.37(17) no
C1 C6 C5 . 120.46(16) no
O11 C12 C13 . 112.31(15) no
O13 C13 O14 . 125.29(18) no
O13 C13 C12 . 120.17(16) no
O14 C13 C12 . 114.55(16) no
C2 C3 H3 . 120.00 no
C4 C3 H3 . 120.00 no
C4 C5 H5 . 120.00 no
C6 C5 H5 . 120.00 no
C5 C6 H6 . 120.00 no
C1 C6 H6 . 120.00 no
C13 C12 H122 . 109.00 no
C13 C12 H121 . 109.00 no
O11 C12 H121 . 109.00 no
O11 C12 H122 . 109.00 no
H121 C12 H122 . 108.00 no
C2 C21 H211 . 109.00 no
C2 C21 H212 . 109.00 no
C2 C21 H213 . 109.00 no
C2 C21 H214 . 110.00 no
C2 C21 H215 . 109.00 no
C2 C21 H216 . 109.00 no
H214 C21 H215 . 109.00 no
H214 C21 H216 . 109.00 no
H215 C21 H216 . 110.00 no
H211 C21 H212 . 109.00 no
H211 C21 H213 . 110.00 no
H212 C21 H213 . 109.00 no

loop_
_geom_bond_atom_site_label_1
_geom_bond_atom_site_label_2
_geom_bond_site_symmetry_2
_geom_bond_distance
_geom_bond_publ_flag
Cl4 C4 . 1.744(3) no
O11 C1 . 1.379(3) no
O11 C12 . 1.425(3) no
O13 C13 . 1.263(3) no
O14 C13 . 1.248(3) no
O1W H11W . 0.8800 no
O1W H11W 2_656 0.8800 no
N1 H12 . 0.8200 no
N1 H11 . 0.8200 no
N1 H13 . 0.8400 no
N1 H14 . 0.8200 no
C1 C2 . 1.404(3) no
C1 C6 . 1.389(3) no
C2 C21 . 1.509(3) no
C2 C3 . 1.388(3) no
C3 C4 . 1.387(3) no
C4 C5 . 1.375(3) no
C5 C6 . 1.386(3) no
C12 C13 . 1.515(3) no
C3 H3 . 0.9300 no
C5 H5 . 0.9300 no
C6 H6 . 0.9300 no
C12 H121 . 0.9700 no
C12 H122 . 0.9700 no
C21 H216 . 0.9600 no
C21 H211 . 0.9600 no
C21 H212 . 0.9600 no
C21 H213 . 0.9600 no
C21 H214 . 0.9600 no
C21 H215 . 0.9600 no

loop_
_geom_hbond_atom_site_label_D
_geom_hbond_atom_site_label_H
_geom_hbond_atom_site_label_A
_geom_hbond_site_symmetry_A
_geom_hbond_distance_DH
_geom_hbond_distance_HA
_geom_hbond_distance_DA
_geom_hbond_angle_DHA
_geom_hbond_publ_flag
N1 H11 O13 3_676 0.82 2.21 2.998(4) 161 yes
N1 H12 O14 4_574 0.82 2.09 2.886(4) 166 yes
N1 H13 O13 1_545 0.84 2.04 2.877(4) 173 yes
N1 H14 O13 . 0.82 2.00 2.798(4) 163 yes
O1W H11W O14 . 0.88 1.95 2.809(4) 165 yes

loop_
_geom_torsion_atom_site_label_1
_geom_torsion_atom_site_label_2
_geom_torsion_atom_site_label_3
_geom_torsion_atom_site_label_4
_geom_torsion
_geom_torsion_publ_flag
C12 O11 C1 C2 -179.13(15) no
C12 O11 C1 C6 1.0(2) no
C1 O11 C12 C13 -173.34(14) no
O11 C1 C2 C3 -179.57(15) no
O11 C1 C2 C21 0.6(2) no
C6 C1 C2 C3 0.3(3) no
C6 C1 C2 C21 -179.46(17) no
O11 C1 C6 C5 179.67(16) no
C2 C1 C6 C5 -0.2(3) no
C1 C2 C3 C4 0.2(3) no
C21 C2 C3 C4 179.98(17) no
C2 C3 C4 Cl4 178.25(14) no
C2 C3 C4 C5 -0.8(3) no
Cl4 C4 C5 C6 -178.13(14) no
C3 C4 C5 C6 0.9(3) no
C4 C5 C6 C1 -0.4(3) no
O11 C12 C13 O13 1.7(2) no
O11 C12 C13 O14 -178.71(15) no
